data_7152371
loop_
_publ_author_name
'Das, Debjit'
'Pratihar, Sanjay'
'Roy, Ujjal Kanti'
'Mal, Dipakranjan'
'Roy, Sujit'

_publ_section_title
;
 First example of a heterobimetallic 'Pd-Sn' catalyst for direct
 activation of alcohol: efficient allylation, benzylation and
 propargylation of arenes, heteroarenes, active methylenes and allyl-Si
 nucleophiles.
;
_journal_issue 23
_journal_name_full 'Organic &amp; biomolecular chemistry'
_journal_page_first 4537
_journal_page_last 4542
_journal_paper_doi 10.1039/c2ob25275a
_journal_volume 10
_journal_year 2012
_chemical_formula_sum 'C8 H12 Cl4 Pd Sn'
_chemical_formula_weight 475.06
_chemical_name_systematic
;
?
;
_space_group_IT_number 14
_symmetry_space_group_name_Hall '-P 2ybc'
_symmetry_space_group_name_H-M 'P 1 21/c 1'
_atom_sites_solution_hydrogens geom
_atom_sites_solution_primary direct
_atom_sites_solution_secondary difmap
_audit_creation_method SHELXL-97
_cell_angle_alpha 90.00
_cell_angle_beta 107.455(2)
_cell_angle_gamma 90.00
_cell_formula_units_Z 4
_cell_length_a 9.3763(7)
_cell_length_b 11.1992(9)
_cell_length_c 13.5473(11)
_cell_measurement_temperature 293(2)
_cell_volume 1357.06(19)
_computing_structure_refinement 'SHELXL-97 (Sheldrick, 1997)'
_diffrn_ambient_temperature 293(2)
_diffrn_measured_fraction_theta_full 0.898
_diffrn_measured_fraction_theta_max 0.898
_diffrn_radiation_monochromator graphite
_diffrn_radiation_source 'fine-focus sealed tube'
_diffrn_radiation_type MoK\a
_diffrn_radiation_wavelength 0.71073
_diffrn_reflns_av_R_equivalents 0.0231
_diffrn_reflns_av_sigmaI/netI 0.0205
_diffrn_reflns_limit_h_max 13
_diffrn_reflns_limit_h_min -13
_diffrn_reflns_limit_k_max 15
_diffrn_reflns_limit_k_min -14
_diffrn_reflns_limit_l_max 18
_diffrn_reflns_limit_l_min -20
_diffrn_reflns_number 19846
_diffrn_reflns_theta_full 31.80
_diffrn_reflns_theta_max 31.80
_diffrn_reflns_theta_min 2.28
_exptl_absorpt_coefficient_mu 3.915
_exptl_absorpt_correction_T_max 0.5082
_exptl_absorpt_correction_T_min 0.3035
_exptl_crystal_density_diffrn 2.325
_exptl_crystal_density_method 'not measured'
_exptl_crystal_F_000 896
_exptl_crystal_size_max 0.40
_exptl_crystal_size_mid 0.30
_exptl_crystal_size_min 0.20
_refine_diff_density_max 0.536
_refine_diff_density_min -0.673
_refine_diff_density_rms 0.097
_refine_ls_extinction_method none
_refine_ls_goodness_of_fit_ref 1.029
_refine_ls_hydrogen_treatment mixed
_refine_ls_matrix_type full
_refine_ls_number_parameters 127
_refine_ls_number_reflns 4158
_refine_ls_number_restraints 0
_refine_ls_restrained_S_all 1.029
_refine_ls_R_factor_all 0.0348
_refine_ls_R_factor_gt 0.0251
_refine_ls_shift/su_max 0.009
_refine_ls_shift/su_mean 0.001
_refine_ls_structure_factor_coef Fsqd
_refine_ls_weighting_details 'calc w=1/[\s^2^(Fo^2^)+(0.0269P)^2^+0.7237P] where P=(Fo^2^+2Fc^2^)/3'
_refine_ls_weighting_scheme calc
_refine_ls_wR_factor_gt 0.0542
_refine_ls_wR_factor_ref 0.0574
_reflns_number_gt 3421
_reflns_number_total 4158
_reflns_threshold_expression >2sigma(I)
_cod_data_source_file c2ob25275a.txt
_cod_data_source_block srsp064_0m
_cod_depositor_comments
;

2018-03-04
Z value and formula fixed to values more according to usual
chemical conventions.                 miguel
;
_cod_original_formula_sum 'C32 H48 Cl16 Pd4 Sn4'
_cod_original_formula_weight 1900.26
_cod_original_formula_units_Z 1
_cod_database_code 7152371

loop_
_symmetry_equiv_pos_as_xyz
'x, y, z'
'-x, y+1/2, -z+1/2'
'-x, -y, -z'
'x, -y-1/2, z-1/2'

loop_
_atom_site_label
_atom_site_type_symbol
_atom_site_fract_x
_atom_site_fract_y
_atom_site_fract_z
_atom_site_U_iso_or_equiv
_atom_site_adp_type
_atom_site_occupancy
_atom_site_symmetry_multiplicity
_atom_site_calc_flag
_atom_site_refinement_flags
Sn1 Sn 0.699922(18) 0.747499(17) 0.218114(14) 0.03723(6) Uani 1 1 d .
Pd1 Pd 0.437236(19) 0.801012(19) 0.113632(14) 0.03433(6) Uani 1 1 d .
Cl3 Cl 0.80257(9) 0.57043(8) 0.17675(7) 0.0627(2) Uani 1 1 d .
Cl4 Cl 0.89168(9) 0.87799(8) 0.21253(8) 0.0651(2) Uani 1 1 d .
Cl5 Cl 0.75187(10) 0.72710(10) 0.39747(6) 0.0676(2) Uani 1 1 d .
Cl6 Cl 0.50936(9) 0.96782(8) 0.21533(7) 0.0647(2) Uani 1 1 d .
C8 C 0.4157(3) 0.6794(2) -0.01706(19) 0.0393(6) Uani 1 1 d .
H8 H 0.5112 0.6468 -0.0203 0.047 Uiso 1 1 calc R
C1 C 0.3587(3) 0.6217(3) 0.0517(2) 0.0423(6) Uani 1 1 d .
H1 H 0.4215 0.5561 0.0887 0.051 Uiso 1 1 calc R
C5 C 0.2185(3) 0.8786(3) -0.0037(2) 0.0502(7) Uani 1 1 d .
H5 H 0.2136 0.9660 -0.0077 0.060 Uiso 1 1 calc R
C7 C 0.3314(4) 0.7468(3) -0.1122(2) 0.0545(8) Uani 1 1 d .
H7A H 0.2985 0.6905 -0.1689 0.065 Uiso 1 1 calc R
H7B H 0.4000 0.8019 -0.1296 0.065 Uiso 1 1 calc R
C4 C 0.1830(3) 0.8303(3) 0.0780(2) 0.0549(8) Uani 1 1 d .
H4 H 0.1569 0.8898 0.1228 0.066 Uiso 1 1 calc R
C6 C 0.1981(4) 0.8161(3) -0.1052(2) 0.0617(9) Uani 1 1 d .
H6A H 0.1139 0.7618 -0.1171 0.074 Uiso 1 1 calc R
H6B H 0.1731 0.8751 -0.1601 0.074 Uiso 1 1 calc R
C2 C 0.1938(4) 0.6078(3) 0.0424(3) 0.0613(9) Uani 1 1 d .
H2A H 0.1380 0.6017 -0.0304 0.074 Uiso 1 1 calc R
H2B H 0.1806 0.5334 0.0751 0.074 Uiso 1 1 calc R
C3 C 0.1274(4) 0.7075(4) 0.0894(3) 0.0691(10) Uani 1 1 d .
H3A H 0.0198 0.7066 0.0582 0.083 Uiso 1 1 calc R
H3B H 0.1472 0.6911 0.1626 0.083 Uiso 1 1 calc R

loop_
_atom_site_aniso_label
_atom_site_aniso_U_11
_atom_site_aniso_U_22
_atom_site_aniso_U_33
_atom_site_aniso_U_23
_atom_site_aniso_U_13
_atom_site_aniso_U_12
Sn1 0.02514(8) 0.04093(12) 0.04112(10) -0.00564(7) 0.00312(7) 0.00209(7)
Pd1 0.02706(9) 0.04003(12) 0.03228(9) -0.00626(8) 0.00342(6) 0.00428(8)
Cl3 0.0557(4) 0.0450(4) 0.0901(6) -0.0097(4) 0.0260(4) 0.0091(4)
Cl4 0.0412(4) 0.0498(5) 0.1017(7) 0.0088(4) 0.0174(4) -0.0056(3)
Cl5 0.0591(5) 0.0946(7) 0.0430(4) -0.0014(4) 0.0060(3) -0.0019(4)
Cl6 0.0545(4) 0.0609(5) 0.0686(5) -0.0325(4) 0.0029(4) 0.0078(4)
C8 0.0417(13) 0.0378(15) 0.0385(12) -0.0075(10) 0.0121(10) 0.0021(11)
C1 0.0489(15) 0.0326(15) 0.0416(13) -0.0013(11) 0.0077(11) -0.0016(12)
C5 0.0450(15) 0.0482(18) 0.0473(15) -0.0023(13) -0.0016(12) 0.0190(13)
C7 0.075(2) 0.056(2) 0.0338(13) 0.0024(12) 0.0180(14) 0.0030(16)
C4 0.0319(13) 0.080(2) 0.0485(16) -0.0116(15) 0.0047(11) 0.0140(14)
C6 0.074(2) 0.066(2) 0.0347(14) 0.0058(14) 0.0010(14) 0.0209(18)
C2 0.0576(19) 0.068(2) 0.0606(19) 0.0001(16) 0.0211(15) -0.0216(17)
C3 0.0417(17) 0.107(3) 0.061(2) -0.003(2) 0.0193(15) -0.0093(18)

loop_
_atom_type_symbol
_atom_type_description
_atom_type_scat_dispersion_real
_atom_type_scat_dispersion_imag
_atom_type_scat_source
C C 0.0033 0.0016 'International Tables Vol C Tables 4.2.6.8 and 6.1.1.4'
H H 0.0000 0.0000 'International Tables Vol C Tables 4.2.6.8 and 6.1.1.4'
Cl Cl 0.1484 0.1585 'International Tables Vol C Tables 4.2.6.8 and 6.1.1.4'
Pd Pd -0.9988 1.0072 'International Tables Vol C Tables 4.2.6.8 and 6.1.1.4'
Sn Sn -0.6537 1.4246 'International Tables Vol C Tables 4.2.6.8 and 6.1.1.4'

loop_
_geom_angle_atom_site_label_1
_geom_angle_atom_site_label_2
_geom_angle_atom_site_label_3
_geom_angle
Cl4 Sn1 Cl5 99.91(4)
Cl4 Sn1 Cl3 98.41(3)
Cl5 Sn1 Cl3 101.13(4)
Cl4 Sn1 Pd1 117.75(2)
Cl5 Sn1 Pd1 118.07(2)
Cl3 Sn1 Pd1 118.00(2)
C8 Pd1 C1 36.11(10)
C8 Pd1 Cl6 157.99(8)
C1 Pd1 Cl6 165.48(8)
C8 Pd1 C4 94.60(11)
C1 Pd1 C4 81.07(12)
Cl6 Pd1 C4 96.28(9)
C8 Pd1 C5 80.41(10)
C1 Pd1 C5 87.46(11)
Cl6 Pd1 C5 98.33(8)
C4 Pd1 C5 33.92(11)
C8 Pd1 Sn1 98.26(7)
C1 Pd1 Sn1 98.92(7)
Cl6 Pd1 Sn1 78.12(2)
C4 Pd1 Sn1 157.79(8)
C5 Pd1 Sn1 167.32(9)
C1 C8 C7 127.7(3)
C1 C8 Pd1 72.77(15)
C7 C8 Pd1 106.16(19)
C8 C1 C2 125.9(3)
C8 C1 Pd1 71.13(16)
C2 C1 Pd1 109.8(2)
C4 C5 C6 124.3(3)
C4 C5 Pd1 71.32(16)
C6 C5 Pd1 106.98(19)
C8 C7 C6 116.2(3)
C5 C4 C3 128.9(3)
C5 C4 Pd1 74.76(17)
C3 C4 Pd1 102.6(2)
C7 C6 C5 114.8(3)
C3 C2 C1 115.3(3)
C4 C3 C2 115.8(3)

loop_
_geom_bond_atom_site_label_1
_geom_bond_atom_site_label_2
_geom_bond_distance
Sn1 Cl4 2.3357(8)
Sn1 Cl5 2.3416(9)
Sn1 Cl3 2.3444(8)
Sn1 Pd1 2.5175(3)
Pd1 C8 2.195(3)
Pd1 C1 2.215(3)
Pd1 Cl6 2.2991(8)
Pd1 C4 2.309(3)
Pd1 C5 2.352(3)
C8 C1 1.367(4)
C8 C7 1.498(4)
C1 C2 1.521(4)
C5 C4 1.360(5)
C5 C6 1.503(4)
C7 C6 1.498(5)
C4 C3 1.495(6)
C2 C3 1.510(5)
